data_4134855
loop_
_publ_author_name
'Gernert, Markus'
'Balles-Wolf, Lukas'
'Kerner, Florian'
'M Uuml Ller, Ulrich'
'Schmiedel, Alexander'
'Holzapfel, Marco'
'Marian, Christel M.'
'Pflaum, Jens'
'Lambert, Christoph'
'Steffen, Andreas'

_publ_section_title
;
 Cyclic (amino)(aryl)carbenes (CAArCs) enter the field of chromophore
 ligands - Expanded \p system leads to unusually deep red emitting
 Cu<sup>I</sup> compounds.
;
_journal_name_full 'Journal of the American Chemical Society'
_journal_paper_doi 10.1021/jacs.0c02234
_journal_year 2020
_chemical_formula_moiety 'C37 H36 Cu N'
_chemical_formula_sum 'C37 H36 Cu N'
_chemical_formula_weight 558.21
_space_group_crystal_system orthorhombic
_space_group_IT_number 61
_space_group_name_Hall '-P 2ac 2ab'
_space_group_name_H-M_alt 'P b c a'
_atom_sites_solution_hydrogens geom
_atom_sites_solution_primary iterative
_atom_sites_solution_secondary difmap
_audit_creation_method SHELXL-2014/7
_cell_angle_alpha 90
_cell_angle_beta 90
_cell_angle_gamma 90
_cell_formula_units_Z 8
_cell_length_a 14.765(5)
_cell_length_b 16.931(3)
_cell_length_c 22.655(3)
_cell_measurement_reflns_used 9304
_cell_measurement_temperature 100(2)
_cell_measurement_theta_max 33.31
_cell_measurement_theta_min 2.27
_cell_volume 5663(2)
_computing_cell_refinement 'Saint+ ver. V8.38A (Bruker AXS)'
_computing_data_collection 'APEX2 ver. 2014.9 (Bruker AXS)'
_computing_data_reduction 'Saint+ ver. V8.38A (Bruker AXS)'
_computing_molecular_graphics 'ShelXLe (Huebschle et all, 2011)'
_computing_publication_material 'SHELXL-2014/7 (Sheldrick, 2014)'
_computing_structure_refinement 'SHELXL-2014/7 (Sheldrick, 2014)'
_computing_structure_solution 'SHELXT (Sheldrick, 2014)'
_diffrn_ambient_temperature 100(2)
_diffrn_detector 'CCD area detector (Apex2)'
_diffrn_detector_area_resol_mean 8.333
_diffrn_measured_fraction_theta_full 1.000
_diffrn_measured_fraction_theta_max 1.000
_diffrn_measurement_device_type 'Bruker X8-APEX II'
_diffrn_measurement_method '\f and \w scans'
_diffrn_radiation_monochromator graphite
_diffrn_radiation_type MoK\a
_diffrn_radiation_wavelength 0.71073
_diffrn_reflns_av_R_equivalents 0.0452
_diffrn_reflns_av_unetI/netI 0.0187
_diffrn_reflns_Laue_measured_fraction_full 1.000
_diffrn_reflns_Laue_measured_fraction_max 1.000
_diffrn_reflns_limit_h_max 22
_diffrn_reflns_limit_h_min -22
_diffrn_reflns_limit_k_max 25
_diffrn_reflns_limit_k_min -25
_diffrn_reflns_limit_l_max 34
_diffrn_reflns_limit_l_min -34
_diffrn_reflns_number 155915
_diffrn_reflns_point_group_measured_fraction_full 1.000
_diffrn_reflns_point_group_measured_fraction_max 1.000
_diffrn_reflns_theta_full 26.000
_diffrn_reflns_theta_max 32.577
_diffrn_reflns_theta_min 2.039
_diffrn_source 'rotating-anode (Nonius FR-591)'
_exptl_absorpt_coefficient_mu 0.798
_exptl_absorpt_correction_T_max 0.7467
_exptl_absorpt_correction_T_min 0.7000
_exptl_absorpt_correction_type multi-scan
_exptl_absorpt_process_details 'SadAbs 2016/2 (Bruker AXS)'
_exptl_crystal_colour red
_exptl_crystal_density_diffrn 1.309
_exptl_crystal_description block
_exptl_crystal_F_000 2352
_exptl_crystal_size_max 0.559
_exptl_crystal_size_mid 0.372
_exptl_crystal_size_min 0.358
_refine_diff_density_max 0.505
_refine_diff_density_min -0.433
_refine_diff_density_rms 0.058
_refine_ls_extinction_method none
_refine_ls_goodness_of_fit_ref 1.035
_refine_ls_hydrogen_treatment constr
_refine_ls_matrix_type full
_refine_ls_number_parameters 356
_refine_ls_number_reflns 10317
_refine_ls_number_restraints 0
_refine_ls_restrained_S_all 1.035
_refine_ls_R_factor_all 0.0399
_refine_ls_R_factor_gt 0.0303
_refine_ls_shift/su_max 0.004
_refine_ls_shift/su_mean 0.000
_refine_ls_structure_factor_coef Fsqd
_refine_ls_weighting_details 'w=1/[\s^2^(Fo^2^)+(0.0428P)^2^+2.5520P] where P=(Fo^2^+2Fc^2^)/3'
_refine_ls_weighting_scheme calc
_refine_ls_wR_factor_gt 0.0805
_refine_ls_wR_factor_ref 0.0859
_reflns_Friedel_coverage 0.000
_reflns_number_gt 8702
_reflns_number_total 10317
_reflns_threshold_expression 'I > 2\s(I)'
_cod_data_source_file ja0c02234_si_006.cif
_cod_data_source_block lbw050_a
_cod_original_cell_volume 5664(2)
_cod_database_code 4134855
_shelx_shelxl_version_number 2014/7
_shelx_space_group_comment
;
The symmetry employed for this shelxl refinement is uniquely defined
by the following loop, which should always be used as a source of
symmetry information in preference to the above space-group names.
They are only intended as comments.
;
_shelx_estimated_absorpt_t_min 0.664
_shelx_estimated_absorpt_t_max 0.763

loop_
_space_group_symop_operation_xyz
'x, y, z'
'-x+1/2, -y, z+1/2'
'-x, y+1/2, -z+1/2'
'x+1/2, -y+1/2, -z'
'-x, -y, -z'
'x-1/2, y, -z-1/2'
'x, -y-1/2, z-1/2'
'-x-1/2, y-1/2, z'

loop_
_atom_site_label
_atom_site_type_symbol
_atom_site_fract_x
_atom_site_fract_y
_atom_site_fract_z
_atom_site_U_iso_or_equiv
_atom_site_adp_type
_atom_site_occupancy
_atom_site_site_symmetry_order
_atom_site_calc_flag
_atom_site_refinement_flags_posn
_atom_site_refinement_flags_adp
_atom_site_refinement_flags_occupancy
_atom_site_disorder_assembly
_atom_site_disorder_group
Cu1 Cu 0.72436(2) 0.80820(2) 0.49095(2) 0.01502(4) Uani 1 1 d . . . . .
N1 N 0.67329(5) 0.76144(5) 0.60773(3) 0.00933(13) Uani 1 1 d . . . . .
C1 C 0.65344(6) 0.79962(5) 0.55778(4) 0.01104(16) Uani 1 1 d . . . . .
C2 C 0.56765(6) 0.84075(6) 0.56884(4) 0.01097(15) Uani 1 1 d . . . . .
C3 C 0.51807(7) 0.88780(6) 0.52999(5) 0.01506(18) Uani 1 1 d . . . . .
H3 H 0.5385 0.8965 0.4908 0.018 Uiso 1 1 calc R U . . .
C4 C 0.43810(7) 0.92165(6) 0.55015(5) 0.01738(19) Uani 1 1 d . . . . .
H4 H 0.4026 0.9532 0.5244 0.021 Uiso 1 1 calc R U . . .
C6 C 0.45929(7) 0.86213(6) 0.64702(4) 0.01388(17) Uani 1 1 d . . . . .
H6 H 0.4399 0.8545 0.6866 0.017 Uiso 1 1 calc R U . . .
C5 C 0.40988(7) 0.90934(6) 0.60830(5) 0.01712(19) Uani 1 1 d . . . . .
H5 H 0.3557 0.9337 0.6217 0.021 Uiso 1 1 calc R U . . .
C7 C 0.53763(6) 0.82654(5) 0.62610(4) 0.01048(15) Uani 1 1 d . . . . .
C8 C 0.60736(6) 0.77720(5) 0.65878(4) 0.00961(15) Uani 1 1 d . . . . .
C9 C 0.57229(7) 0.70110(5) 0.68652(4) 0.01081(16) Uani 1 1 d . . . . .
C10 C 0.48262(7) 0.67757(6) 0.67881(5) 0.01401(17) Uani 1 1 d . . . . .
H10 H 0.4439 0.7075 0.6539 0.017 Uiso 1 1 calc R U . . .
C11 C 0.44893(7) 0.61068(6) 0.70721(5) 0.01823(19) Uani 1 1 d . . . . .
H11 H 0.3877 0.5953 0.7013 0.022 Uiso 1 1 calc R U . . .
C12 C 0.50407(8) 0.56658(6) 0.74399(5) 0.0187(2) Uani 1 1 d . . . . .
H12 H 0.4808 0.5216 0.7639 0.022 Uiso 1 1 calc R U . . .
C13 C 0.59416(8) 0.58900(6) 0.75148(5) 0.01664(18) Uani 1 1 d . . . . .
H13 H 0.6325 0.5588 0.7765 0.020 Uiso 1 1 calc R U . . .
C14 C 0.62852(7) 0.65516(6) 0.72267(4) 0.01320(17) Uani 1 1 d . . . . .
H14 H 0.6904 0.6692 0.7275 0.016 Uiso 1 1 calc R U . . .
C15 C 0.64873(6) 0.83446(5) 0.70469(4) 0.01052(15) Uani 1 1 d . . . . .
C16 C 0.63537(7) 0.82535(6) 0.76520(4) 0.01295(17) Uani 1 1 d . . . . .
H16 H 0.6061 0.7793 0.7797 0.016 Uiso 1 1 calc R U . . .
C17 C 0.66469(7) 0.88321(6) 0.80462(4) 0.01553(18) Uani 1 1 d . . . . .
H17 H 0.6551 0.8763 0.8458 0.019 Uiso 1 1 calc R U . . .
C18 C 0.70758(7) 0.95071(6) 0.78434(5) 0.01614(18) Uani 1 1 d . . . . .
H18 H 0.7285 0.9895 0.8114 0.019 Uiso 1 1 calc R U . . .
C19 C 0.71970(7) 0.96122(6) 0.72385(5) 0.01575(18) Uani 1 1 d . . . . .
H19 H 0.7486 1.0075 0.7095 0.019 Uiso 1 1 calc R U . . .
C20 C 0.68960(7) 0.90409(6) 0.68471(4) 0.01308(17) Uani 1 1 d . . . . .
H20 H 0.6969 0.9123 0.6435 0.016 Uiso 1 1 calc R U . . .
C21 C 0.74127(6) 0.69943(5) 0.60779(4) 0.01043(15) Uani 1 1 d . . . . .
C22 C 0.71502(7) 0.62479(6) 0.58606(4) 0.01215(16) Uani 1 1 d . . . . .
C23 C 0.77975(7) 0.56484(6) 0.58538(5) 0.01587(18) Uani 1 1 d . . . . .
H23 H 0.7638 0.5144 0.5703 0.019 Uiso 1 1 calc R U . . .
C24 C 0.86698(7) 0.57733(6) 0.60634(5) 0.01819(19) Uani 1 1 d . . . . .
H24 H 0.9093 0.5351 0.6073 0.022 Uiso 1 1 calc R U . . .
C25 C 0.89180(7) 0.65162(6) 0.62584(5) 0.01640(18) Uani 1 1 d . . . . .
H25 H 0.9517 0.6600 0.6398 0.020 Uiso 1 1 calc R U . . .
C26 C 0.83071(7) 0.71478(6) 0.62544(4) 0.01253(16) Uani 1 1 d . . . . .
C27 C 0.62210(7) 0.60762(6) 0.56050(5) 0.01493(18) Uani 1 1 d . . . . .
H27 H 0.5812 0.6527 0.5706 0.018 Uiso 1 1 calc R U . . .
C28 C 0.62784(9) 0.60150(7) 0.49303(5) 0.0230(2) Uani 1 1 d . . . . .
H28A H 0.5680 0.5887 0.4770 0.034 Uiso 1 1 calc R U . . .
H28B H 0.6709 0.5599 0.4822 0.034 Uiso 1 1 calc R U . . .
H28C H 0.6484 0.6520 0.4767 0.034 Uiso 1 1 calc R U . . .
C29 C 0.58126(8) 0.53182(6) 0.58635(5) 0.0198(2) Uani 1 1 d . . . . .
H29A H 0.5181 0.5268 0.5735 0.030 Uiso 1 1 calc R U . . .
H29B H 0.5836 0.5342 0.6295 0.030 Uiso 1 1 calc R U . . .
H29C H 0.6160 0.4861 0.5725 0.030 Uiso 1 1 calc R U . . .
C30 C 0.86561(7) 0.79643(6) 0.64035(5) 0.01380(17) Uani 1 1 d . . . . .
H30 H 0.8177 0.8355 0.6295 0.017 Uiso 1 1 calc R U . . .
C31 C 0.95085(7) 0.81594(7) 0.60454(5) 0.0190(2) Uani 1 1 d . . . . .
H31A H 0.9695 0.8704 0.6127 0.029 Uiso 1 1 calc R U . . .
H31B H 0.9378 0.8102 0.5623 0.029 Uiso 1 1 calc R U . . .
H31C H 0.9997 0.7797 0.6157 0.029 Uiso 1 1 calc R U . . .
C32 C 0.88515(8) 0.80538(7) 0.70635(5) 0.0200(2) Uani 1 1 d . . . . .
H32A H 0.9066 0.8591 0.7143 0.030 Uiso 1 1 calc R U . . .
H32B H 0.9318 0.7673 0.7181 0.030 Uiso 1 1 calc R U . . .
H32C H 0.8296 0.7955 0.7288 0.030 Uiso 1 1 calc R U . . .
C33 C 0.72239(9) 0.83944(10) 0.39224(5) 0.0291(3) Uani 1 1 d . . . . .
H33 H 0.6674 0.8420 0.3665 0.035 Uiso 1 1 calc R U . . .
C34 C 0.76228(9) 0.90368(8) 0.42242(6) 0.0264(2) Uani 1 1 d . . . . .
H34 H 0.7402 0.9595 0.4221 0.032 Uiso 1 1 calc R U . . .
C35 C 0.83899(8) 0.87524(7) 0.45285(5) 0.0207(2) Uani 1 1 d . . . . .
H35 H 0.8832 0.9082 0.4755 0.025 Uiso 1 1 calc R U . . .
C36 C 0.84726(8) 0.79321(7) 0.44135(5) 0.0210(2) Uani 1 1 d . . . . .
H36 H 0.8996 0.7590 0.4527 0.025 Uiso 1 1 calc R U . . .
C37 C 0.77444(8) 0.77106(8) 0.40411(5) 0.0250(2) Uani 1 1 d . . . . .
H37 H 0.7655 0.7179 0.3858 0.030 Uiso 1 1 calc R U . . .

loop_
_atom_site_aniso_label
_atom_site_aniso_U_11
_atom_site_aniso_U_22
_atom_site_aniso_U_33
_atom_site_aniso_U_23
_atom_site_aniso_U_13
_atom_site_aniso_U_12
Cu1 0.01692(7) 0.01758(7) 0.01054(6) 0.00120(4) 0.00418(4) 0.00014(4)
N1 0.0099(3) 0.0097(3) 0.0083(3) -0.0001(3) 0.0001(3) 0.0002(3)
C1 0.0126(4) 0.0102(4) 0.0103(4) 0.0001(3) -0.0007(3) -0.0008(3)
C2 0.0125(4) 0.0103(4) 0.0100(4) 0.0008(3) -0.0005(3) 0.0000(3)
C3 0.0176(4) 0.0149(4) 0.0127(4) 0.0037(3) -0.0001(3) 0.0023(3)
C4 0.0172(4) 0.0180(5) 0.0170(5) 0.0054(4) -0.0014(4) 0.0048(4)
C6 0.0141(4) 0.0146(4) 0.0129(4) 0.0015(3) 0.0019(3) 0.0022(3)
C5 0.0148(4) 0.0180(5) 0.0186(5) 0.0027(4) 0.0010(4) 0.0053(4)
C7 0.0109(4) 0.0099(4) 0.0107(4) 0.0006(3) -0.0011(3) 0.0001(3)
C8 0.0105(4) 0.0096(4) 0.0088(4) 0.0003(3) 0.0001(3) -0.0001(3)
C9 0.0129(4) 0.0098(4) 0.0097(4) 0.0001(3) 0.0004(3) -0.0006(3)
C10 0.0140(4) 0.0129(4) 0.0152(4) 0.0007(3) -0.0007(3) -0.0021(3)
C11 0.0173(4) 0.0149(4) 0.0225(5) 0.0017(4) 0.0017(4) -0.0050(4)
C12 0.0234(5) 0.0128(4) 0.0199(5) 0.0037(4) 0.0056(4) -0.0023(4)
C13 0.0212(5) 0.0128(4) 0.0158(4) 0.0040(3) 0.0023(4) 0.0033(4)
C14 0.0141(4) 0.0125(4) 0.0130(4) 0.0016(3) 0.0002(3) 0.0012(3)
C15 0.0114(4) 0.0101(4) 0.0100(4) -0.0006(3) -0.0011(3) 0.0005(3)
C16 0.0136(4) 0.0146(4) 0.0107(4) 0.0000(3) 0.0000(3) 0.0000(3)
C17 0.0169(4) 0.0186(4) 0.0111(4) -0.0028(3) -0.0014(3) 0.0024(4)
C18 0.0174(4) 0.0155(4) 0.0156(4) -0.0052(3) -0.0045(3) 0.0015(3)
C19 0.0180(4) 0.0118(4) 0.0174(5) -0.0011(3) -0.0031(4) -0.0016(3)
C20 0.0152(4) 0.0119(4) 0.0122(4) 0.0002(3) -0.0008(3) -0.0010(3)
C21 0.0117(4) 0.0103(4) 0.0092(4) 0.0006(3) 0.0004(3) 0.0018(3)
C22 0.0145(4) 0.0108(4) 0.0111(4) 0.0001(3) 0.0003(3) 0.0006(3)
C23 0.0194(4) 0.0111(4) 0.0171(4) 0.0005(3) 0.0010(4) 0.0027(3)
C24 0.0175(4) 0.0153(4) 0.0217(5) 0.0032(4) 0.0017(4) 0.0055(4)
C25 0.0127(4) 0.0173(4) 0.0192(5) 0.0041(4) -0.0006(3) 0.0027(3)
C26 0.0120(4) 0.0140(4) 0.0116(4) 0.0018(3) 0.0000(3) 0.0004(3)
C27 0.0171(4) 0.0108(4) 0.0169(4) -0.0019(3) -0.0033(3) -0.0004(3)
C28 0.0337(6) 0.0183(5) 0.0169(5) -0.0011(4) -0.0077(4) -0.0026(4)
C29 0.0214(5) 0.0139(4) 0.0242(5) -0.0015(4) -0.0018(4) -0.0044(4)
C30 0.0116(4) 0.0152(4) 0.0145(4) 0.0003(3) -0.0025(3) -0.0007(3)
C31 0.0154(4) 0.0205(5) 0.0212(5) 0.0031(4) 0.0001(4) -0.0039(4)
C32 0.0185(5) 0.0261(5) 0.0154(5) -0.0021(4) -0.0046(4) -0.0012(4)
C33 0.0285(6) 0.0477(8) 0.0112(5) 0.0047(5) -0.0006(4) -0.0044(5)
C34 0.0334(6) 0.0262(6) 0.0194(5) 0.0098(4) 0.0054(5) -0.0011(5)
C35 0.0221(5) 0.0233(5) 0.0168(5) -0.0009(4) 0.0057(4) -0.0069(4)
C36 0.0187(5) 0.0253(5) 0.0191(5) -0.0048(4) 0.0075(4) -0.0008(4)
C37 0.0263(6) 0.0327(6) 0.0161(5) -0.0102(4) 0.0075(4) -0.0081(5)

loop_
_atom_type_symbol
_atom_type_description
_atom_type_scat_dispersion_real
_atom_type_scat_dispersion_imag
_atom_type_scat_source
C C 0.0033 0.0016 'International Tables Vol C Tables 4.2.6.8 and 6.1.1.4'
H H 0.0000 0.0000 'International Tables Vol C Tables 4.2.6.8 and 6.1.1.4'
N N 0.0061 0.0033 'International Tables Vol C Tables 4.2.6.8 and 6.1.1.4'
Cu Cu 0.3201 1.2651 'International Tables Vol C Tables 4.2.6.8 and 6.1.1.4'

loop_
_exptl_crystal_face_index_h
_exptl_crystal_face_index_k
_exptl_crystal_face_index_l
_exptl_crystal_face_perp_dist
-2.00 -1.00 3.00 0.1920
2.00 1.00 -3.00 0.1900
3.00 2.00 3.00 0.2530
-3.00 -2.00 -3.00 0.2680
-1.00 -1.00 3.00 0.1790
1.00 1.00 -3.00 0.1740
-2.00 -2.00 3.00 0.2010
2.00 2.00 -3.00 0.2280
2.00 1.00 3.00 0.2330
-2.00 -1.00 -3.00 0.2670
0.00 -1.00 3.00 0.2100
0.00 1.00 -3.00 0.1990
0.00 -1.00 2.00 0.2040
0.00 1.00 -2.00 0.2150
1.00 0.00 2.00 0.2020
-1.00 0.00 -2.00 0.2670
-1.00 -3.00 3.00 0.1930
1.00 3.00 -3.00 0.2380
-1.00 -2.00 1.00 0.1990
1.00 2.00 -1.00 0.2660
-2.00 0.00 -3.00 0.2600
0.00 -1.00 1.00 0.1890
0.00 1.00 -1.00 0.2330
1.00 -1.00 2.00 0.2240
-1.00 1.00 -2.00 0.2630
2.00 3.00 0.00 0.2710
1.00 -3.00 3.00 0.2130
0.00 -3.00 2.00 0.1860
-1.00 3.00 -3.00 0.2350
-1.00 -3.00 0.00 0.1740
3.00 0.00 2.00 0.2130
-3.00 -1.00 -2.00 0.2870
-1.00 -3.00 -1.00 0.2030
-1.00 3.00 0.00 0.1970
-1.00 1.00 0.00 0.2280
0.00 2.00 1.00 0.2180
-1.00 2.00 1.00 0.1670
-2.00 3.00 2.00 0.1620
3.00 -2.00 -3.00 0.1980
-3.00 2.00 3.00 0.1830
1.00 -1.00 -3.00 0.1830
2.00 -1.00 -3.00 0.1720
3.00 0.00 -2.00 0.1950
2.00 0.00 -3.00 0.1450
1.00 0.00 -2.00 0.1420
0.00 -3.00 -1.00 0.1670
1.00 -3.00 -1.00 0.1740
1.00 -2.00 -3.00 0.1770
-1.00 1.00 2.00 0.1800
0.00 2.00 3.00 0.2250

loop_
_geom_angle_atom_site_label_1
_geom_angle_atom_site_label_2
_geom_angle_atom_site_label_3
_geom_angle
_geom_angle_site_symmetry_1
_geom_angle_site_symmetry_3
_geom_angle_publ_flag
C1 Cu1 C36 153.91(5) . . ?
C1 Cu1 C37 154.67(4) . . ?
C36 Cu1 C37 38.07(5) . . ?
C1 Cu1 C35 142.55(4) . . ?
C36 Cu1 C35 37.91(5) . . ?
C37 Cu1 C35 62.58(4) . . ?
C1 Cu1 C33 143.97(5) . . ?
C36 Cu1 C33 61.91(5) . . ?
C37 Cu1 C33 36.64(5) . . ?
C35 Cu1 C33 60.80(5) . . ?
C1 Cu1 C34 138.03(5) . . ?
C36 Cu1 C34 61.75(5) . . ?
C37 Cu1 C34 61.06(5) . . ?
C35 Cu1 C34 36.26(5) . . ?
C33 Cu1 C34 35.71(5) . . ?
C1 N1 C21 120.16(8) . . ?
C1 N1 C8 114.52(8) . . ?
C21 N1 C8 124.27(7) . . ?
N1 C1 C2 105.94(8) . . ?
N1 C1 Cu1 127.46(7) . . ?
C2 C1 Cu1 126.32(7) . . ?
C7 C2 C3 121.31(9) . . ?
C7 C2 C1 110.61(8) . . ?
C3 C2 C1 128.07(9) . . ?
C4 C3 C2 118.31(9) . . ?
C4 C3 H3 120.8 . . ?
C2 C3 H3 120.8 . . ?
C3 C4 C5 120.11(9) . . ?
C3 C4 H4 119.9 . . ?
C5 C4 H4 119.9 . . ?
C7 C6 C5 118.08(9) . . ?
C7 C6 H6 121.0 . . ?
C5 C6 H6 121.0 . . ?
C6 C5 C4 121.54(10) . . ?
C6 C5 H5 119.2 . . ?
C4 C5 H5 119.2 . . ?
C6 C7 C2 120.58(9) . . ?
C6 C7 C8 129.61(9) . . ?
C2 C7 C8 109.48(8) . . ?
C7 C8 C9 115.83(8) . . ?
C7 C8 N1 99.11(7) . . ?
C9 C8 N1 112.28(7) . . ?
C7 C8 C15 104.51(7) . . ?
C9 C8 C15 112.75(8) . . ?
N1 C8 C15 111.40(7) . . ?
C10 C9 C14 118.50(9) . . ?
C10 C9 C8 120.85(8) . . ?
C14 C9 C8 120.58(9) . . ?
C9 C10 C11 120.89(10) . . ?
C9 C10 H10 119.6 . . ?
C11 C10 H10 119.6 . . ?
C12 C11 C10 120.42(10) . . ?
C12 C11 H11 119.8 . . ?
C10 C11 H11 119.8 . . ?
C11 C12 C13 119.20(10) . . ?
C11 C12 H12 120.4 . . ?
C13 C12 H12 120.4 . . ?
C14 C13 C12 120.66(10) . . ?
C14 C13 H13 119.7 . . ?
C12 C13 H13 119.7 . . ?
C13 C14 C9 120.30(9) . . ?
C13 C14 H14 119.9 . . ?
C9 C14 H14 119.9 . . ?
C16 C15 C20 118.20(9) . . ?
C16 C15 C8 122.40(8) . . ?
C20 C15 C8 118.72(8) . . ?
C15 C16 C17 120.54(9) . . ?
C15 C16 H16 119.7 . . ?
C17 C16 H16 119.7 . . ?
C18 C17 C16 120.61(10) . . ?
C18 C17 H17 119.7 . . ?
C16 C17 H17 119.7 . . ?
C17 C18 C19 119.36(9) . . ?
C17 C18 H18 120.3 . . ?
C19 C18 H18 120.3 . . ?
C20 C19 C18 119.94(10) . . ?
C20 C19 H19 120.0 . . ?
C18 C19 H19 120.0 . . ?
C19 C20 C15 121.29(9) . . ?
C19 C20 H20 119.4 . . ?
C15 C20 H20 119.4 . . ?
C26 C21 C22 121.59(9) . . ?
C26 C21 N1 121.09(8) . . ?
C22 C21 N1 117.21(8) . . ?
C23 C22 C21 117.88(9) . . ?
C23 C22 C27 118.43(9) . . ?
C21 C22 C27 123.61(9) . . ?
C24 C23 C22 121.41(10) . . ?
C24 C23 H23 119.3 . . ?
C22 C23 H23 119.3 . . ?
C25 C24 C23 119.57(10) . . ?
C25 C24 H24 120.2 . . ?
C23 C24 H24 120.2 . . ?
C24 C25 C26 121.50(10) . . ?
C24 C25 H25 119.3 . . ?
C26 C25 H25 119.3 . . ?
C25 C26 C21 117.82(9) . . ?
C25 C26 C30 118.50(9) . . ?
C21 C26 C30 123.57(9) . . ?
C22 C27 C29 111.72(9) . . ?
C22 C27 C28 110.07(9) . . ?
C29 C27 C28 110.22(9) . . ?
C22 C27 H27 108.2 . . ?
C29 C27 H27 108.2 . . ?
C28 C27 H27 108.2 . . ?
C27 C28 H28A 109.5 . . ?
C27 C28 H28B 109.5 . . ?
H28A C28 H28B 109.5 . . ?
C27 C28 H28C 109.5 . . ?
H28A C28 H28C 109.5 . . ?
H28B C28 H28C 109.5 . . ?
C27 C29 H29A 109.5 . . ?
C27 C29 H29B 109.5 . . ?
H29A C29 H29B 109.5 . . ?
C27 C29 H29C 109.5 . . ?
H29A C29 H29C 109.5 . . ?
H29B C29 H29C 109.5 . . ?
C26 C30 C32 111.88(9) . . ?
C26 C30 C31 110.99(9) . . ?
C32 C30 C31 109.93(9) . . ?
C26 C30 H30 108.0 . . ?
C32 C30 H30 108.0 . . ?
C31 C30 H30 108.0 . . ?
C30 C31 H31A 109.5 . . ?
C30 C31 H31B 109.5 . . ?
H31A C31 H31B 109.5 . . ?
C30 C31 H31C 109.5 . . ?
H31A C31 H31C 109.5 . . ?
H31B C31 H31C 109.5 . . ?
C30 C32 H32A 109.5 . . ?
C30 C32 H32B 109.5 . . ?
H32A C32 H32B 109.5 . . ?
C30 C32 H32C 109.5 . . ?
H32A C32 H32C 109.5 . . ?
H32B C32 H32C 109.5 . . ?
C34 C33 C37 108.14(11) . . ?
C34 C33 Cu1 72.61(7) . . ?
C37 C33 Cu1 67.67(7) . . ?
C34 C33 H33 125.9 . . ?
C37 C33 H33 125.9 . . ?
Cu1 C33 H33 125.9 . . ?
C35 C34 C33 107.96(12) . . ?
C35 C34 Cu1 68.12(7) . . ?
C33 C34 Cu1 71.68(7) . . ?
C35 C34 H34 126.0 . . ?
C33 C34 H34 126.0 . . ?
Cu1 C34 H34 126.0 . . ?
C34 C35 C36 108.27(11) . . ?
C34 C35 Cu1 75.62(7) . . ?
C36 C35 Cu1 68.61(6) . . ?
C34 C35 H35 125.8 . . ?
C36 C35 H35 125.8 . . ?
Cu1 C35 H35 125.8 . . ?
C37 C36 C35 107.65(11) . . ?
C37 C36 Cu1 72.66(7) . . ?
C35 C36 Cu1 73.48(6) . . ?
C37 C36 H36 125.9 . . ?
C35 C36 H36 125.9 . . ?
Cu1 C36 H36 125.9 . . ?
C33 C37 C36 107.97(11) . . ?
C33 C37 Cu1 75.70(7) . . ?
C36 C37 Cu1 69.27(7) . . ?
C33 C37 H37 125.8 . . ?
C36 C37 H37 125.8 . . ?
Cu1 C37 H37 125.8 . . ?

loop_
_geom_bond_atom_site_label_1
_geom_bond_atom_site_label_2
_geom_bond_distance
_geom_bond_site_symmetry_2
_geom_bond_publ_flag
Cu1 C1 1.8466(10) . ?
Cu1 C36 2.1494(12) . ?
Cu1 C37 2.1938(12) . ?
Cu1 C35 2.2132(12) . ?
Cu1 C33 2.2982(13) . ?
Cu1 C34 2.3103(12) . ?
N1 C1 1.3357(12) . ?
N1 C21 1.4526(12) . ?
N1 C8 1.5351(12) . ?
C1 C2 1.4670(14) . ?
C2 C7 1.3920(13) . ?
C2 C3 1.3946(13) . ?
C3 C4 1.3897(15) . ?
C3 H3 0.9500 . ?
C4 C5 1.3972(15) . ?
C4 H4 0.9500 . ?
C6 C7 1.3876(14) . ?
C6 C5 1.3931(14) . ?
C6 H6 0.9500 . ?
C5 H5 0.9500 . ?
C7 C8 1.5186(13) . ?
C8 C9 1.5241(13) . ?
C8 C15 1.5476(13) . ?
C9 C10 1.3937(14) . ?
C9 C14 1.4020(13) . ?
C10 C11 1.3942(14) . ?
C10 H10 0.9500 . ?
C11 C12 1.3837(16) . ?
C11 H11 0.9500 . ?
C12 C13 1.3937(17) . ?
C12 H12 0.9500 . ?
C13 C14 1.3921(14) . ?
C13 H13 0.9500 . ?
C14 H14 0.9500 . ?
C15 C16 1.3936(13) . ?
C15 C20 1.3996(13) . ?
C16 C17 1.3945(14) . ?
C16 H16 0.9500 . ?
C17 C18 1.3851(15) . ?
C17 H17 0.9500 . ?
C18 C19 1.3933(15) . ?
C18 H18 0.9500 . ?
C19 C20 1.3856(14) . ?
C19 H19 0.9500 . ?
C20 H20 0.9500 . ?
C21 C26 1.4040(14) . ?
C21 C22 1.4105(13) . ?
C22 C23 1.3943(14) . ?
C22 C27 1.5172(15) . ?
C23 C24 1.3890(16) . ?
C23 H23 0.9500 . ?
C24 C25 1.3826(16) . ?
C24 H24 0.9500 . ?
C25 C26 1.3991(14) . ?
C25 H25 0.9500 . ?
C26 C30 1.5135(14) . ?
C27 C29 1.5341(15) . ?
C27 C28 1.5344(15) . ?
C27 H27 1.0000 . ?
C28 H28A 0.9800 . ?
C28 H28B 0.9800 . ?
C28 H28C 0.9800 . ?
C29 H29A 0.9800 . ?
C29 H29B 0.9800 . ?
C29 H29C 0.9800 . ?
C30 C32 1.5303(15) . ?
C30 C31 1.5334(15) . ?
C30 H30 1.0000 . ?
C31 H31A 0.9800 . ?
C31 H31B 0.9800 . ?
C31 H31C 0.9800 . ?
C32 H32A 0.9800 . ?
C32 H32B 0.9800 . ?
C32 H32C 0.9800 . ?
C33 C34 1.413(2) . ?
C33 C37 1.415(2) . ?
C33 H33 1.0000 . ?
C34 C35 1.4107(19) . ?
C34 H34 1.0000 . ?
C35 C36 1.4183(17) . ?
C35 H35 1.0000 . ?
C36 C37 1.4172(17) . ?
C36 H36 1.0000 . ?
C37 H37 1.0000 . ?
